data_7120681
loop_
_publ_author_name
'Nikolayenko, Varvara I.'
'Heyns, Anneli'
'Barbour, Len'

_publ_section_title
;
 Threading the needle: guest transport in a versatile 0D porous molecular
 crystal
;
_journal_name_full 'Chem. Commun.'
_journal_paper_doi 10.1039/C7CC06676G
_journal_year 2017
_chemical_formula_moiety 'C34 H40 Cl4 Cu2 N8'
_chemical_formula_sum 'C34 H40 Cl4 Cu2 N8'
_chemical_formula_weight 829.62
_chemical_name_common 1_apohost
_space_group_crystal_system monoclinic
_space_group_IT_number 14
_space_group_name_Hall '-P 2ybc'
_space_group_name_H-M_alt 'P 1 21/c 1'
_symmetry_space_group_name_Hall '-P 2ybc'
_symmetry_space_group_name_H-M 'P 1 21/c 1'
_atom_sites_solution_hydrogens geom
_audit_creation_method SHELXL-2016/6
_audit_update_record
;
2017-08-18 deposited with the CCDC.
2017-09-21 downloaded from the CCDC.
;
_cell_angle_alpha 90
_cell_angle_beta 98.546(3)
_cell_angle_gamma 90
_cell_formula_units_Z 2
_cell_length_a 8.327(2)
_cell_length_b 10.489(3)
_cell_length_c 22.225(5)
_cell_measurement_reflns_used 1381
_cell_measurement_temperature 100(2)
_cell_measurement_theta_max 25.2095
_cell_measurement_theta_min 2.698
_cell_volume 1919.6(8)
_computing_cell_refinement 'SAINT (Bruker, 2016)'
_computing_data_collection 'APEX3 (Bruker, 2016)'
_computing_data_reduction 'SAINT (Bruker, 2016)'
_computing_structure_refinement 'SHELXL-2016/6 (Sheldrick, 2016)'
_computing_structure_solution 'SHELXL-2016/6 (Sheldrick, 2016)'
_diffrn_ambient_temperature 100(2)
_diffrn_measured_fraction_theta_full 0.995
_diffrn_measured_fraction_theta_max 0.931
_diffrn_measurement_device_type 'Bruker APEX CCD area -detector'
_diffrn_measurement_method \w
_diffrn_radiation_type MoK\a
_diffrn_radiation_wavelength 0.71073
_diffrn_reflns_av_R_equivalents 0.0631
_diffrn_reflns_av_unetI/netI 0.0917
_diffrn_reflns_Laue_measured_fraction_full 0.995
_diffrn_reflns_Laue_measured_fraction_max 0.931
_diffrn_reflns_limit_h_max 11
_diffrn_reflns_limit_h_min -10
_diffrn_reflns_limit_k_max 13
_diffrn_reflns_limit_k_min -13
_diffrn_reflns_limit_l_max 29
_diffrn_reflns_limit_l_min -26
_diffrn_reflns_number 10547
_diffrn_reflns_point_group_measured_fraction_full 0.995
_diffrn_reflns_point_group_measured_fraction_max 0.931
_diffrn_reflns_theta_full 25.242
_diffrn_reflns_theta_max 28.241
_diffrn_reflns_theta_min 2.151
_diffrn_source 'fine-focus sealed tube'
_exptl_absorpt_coefficient_mu 1.422
_exptl_absorpt_correction_T_max 0.7890
_exptl_absorpt_correction_T_min 0.6694
_exptl_absorpt_correction_type numerical
_exptl_absorpt_process_details 'SADABS, 2016'
_exptl_crystal_colour Green
_exptl_crystal_density_diffrn 1.435
_exptl_crystal_description Plate
_exptl_crystal_F_000 852
_exptl_crystal_size_max 0.307
_exptl_crystal_size_mid 0.239
_exptl_crystal_size_min 0.175
_refine_diff_density_max 0.459
_refine_diff_density_min -0.642
_refine_diff_density_rms 0.099
_refine_ls_extinction_method none
_refine_ls_goodness_of_fit_ref 0.928
_refine_ls_hydrogen_treatment constr
_refine_ls_matrix_type full
_refine_ls_number_parameters 220
_refine_ls_number_reflns 4412
_refine_ls_number_restraints 0
_refine_ls_restrained_S_all 0.928
_refine_ls_R_factor_all 0.0909
_refine_ls_R_factor_gt 0.0475
_refine_ls_shift/su_max 0.000
_refine_ls_shift/su_mean 0.000
_refine_ls_structure_factor_coef Fsqd
_refine_ls_weighting_details 'w=1/[\s^2^(Fo^2^)+(0.0452P)^2^] where P=(Fo^2^+2Fc^2^)/3'
_refine_ls_weighting_scheme calc
_refine_ls_wR_factor_gt 0.0933
_refine_ls_wR_factor_ref 0.1054
_reflns_Friedel_coverage 0.000
_reflns_number_gt 2788
_reflns_number_total 4412
_reflns_threshold_expression 'I > 2\s(I)'
_cod_data_source_file c7cc06676g2.cif
_cod_data_source_block 1_apohost
_cod_database_code 7120681
_shelx_shelxl_version_number 2016/6
_shelx_space_group_comment
;
The symmetry employed for this shelxl refinement is uniquely defined
by the following loop, which should always be used as a source of
symmetry information in preference to the above space-group names.
They are only intended as comments.
;
_shelx_estimated_absorpt_t_min 0.669
_shelx_estimated_absorpt_t_max 0.789

loop_
_space_group_symop_operation_xyz
'x, y, z'
'-x, y+1/2, -z+1/2'
'-x, -y, -z'
'x, -y-1/2, z-1/2'

loop_
_atom_site_label
_atom_site_type_symbol
_atom_site_fract_x
_atom_site_fract_y
_atom_site_fract_z
_atom_site_U_iso_or_equiv
_atom_site_adp_type
_atom_site_occupancy
_atom_site_site_symmetry_order
_atom_site_calc_flag
_atom_site_refinement_flags_posn
_atom_site_refinement_flags_adp
Cu1 Cu 0.02295(5) 0.72357(4) 0.40190(2) 0.01757(13) Uani 1 1 d . .
Cl1 Cl 0.16076(11) 0.68523(9) 0.32344(4) 0.0242(2) Uani 1 1 d . .
Cl2 Cl -0.12225(11) 0.85838(10) 0.45279(4) 0.0299(2) Uani 1 1 d . .
N4 N 0.1715(4) 0.3691(3) 0.63693(13) 0.0193(7) Uani 1 1 d . .
N1 N 0.2248(4) 0.7537(3) 0.45933(12) 0.0202(7) Uani 1 1 d . .
N3 N 0.3320(3) 0.4985(3) 0.69574(12) 0.0176(6) Uani 1 1 d . .
C5 C 0.5418(4) 0.8459(3) 0.63643(14) 0.0144(7) Uani 1 1 d . .
C8 C 0.7704(4) 0.7646(3) 0.70416(14) 0.0173(8) Uani 1 1 d . .
H8 H 0.883836 0.764078 0.718304 0.021 Uiso 1 1 calc R U
C4 C 0.4745(4) 0.9238(3) 0.58060(15) 0.0203(8) Uani 1 1 d . .
H4A H 0.390104 0.982955 0.590968 0.024 Uiso 1 1 calc R U
H4B H 0.562617 0.975137 0.567362 0.024 Uiso 1 1 calc R U
C13 C 0.2555(4) 0.7759(4) 0.64580(15) 0.0216(8) Uani 1 1 d . .
H13A H 0.225828 0.858334 0.626567 0.032 Uiso 1 1 calc R U
H13B H 0.199641 0.765153 0.681295 0.032 Uiso 1 1 calc R U
H13C H 0.223371 0.707209 0.616587 0.032 Uiso 1 1 calc R U
C12 C 0.4373(4) 0.7712(3) 0.66581(14) 0.0153(7) Uani 1 1 d . .
N2 N 0.4036(3) 0.8391(3) 0.53059(12) 0.0185(7) Uani 1 1 d . .
C3 C 0.2506(4) 0.8459(3) 0.50023(15) 0.0184(8) Uani 1 1 d . .
H3 H 0.172610 0.908104 0.507291 0.022 Uiso 1 1 calc R U
C11 C 0.5021(4) 0.6886(3) 0.71320(14) 0.0148(7) Uani 1 1 d . .
C9 C 0.6710(4) 0.6841(3) 0.73183(14) 0.0161(8) Uani 1 1 d . .
C2 C 0.4771(5) 0.7359(4) 0.50827(16) 0.0264(9) Uani 1 1 d . .
H2 H 0.584626 0.706507 0.521074 0.032 Uiso 1 1 calc R U
C6 C 0.7110(4) 0.8459(3) 0.65661(15) 0.0165(8) Uani 1 1 d . .
C10 C 0.7486(5) 0.5915(4) 0.77999(16) 0.0252(9) Uani 1 1 d . .
H10A H 0.866351 0.604952 0.787166 0.038 Uiso 1 1 calc R U
H10B H 0.725280 0.503862 0.766018 0.038 Uiso 1 1 calc R U
H10C H 0.704306 0.605717 0.817895 0.038 Uiso 1 1 calc R U
C14 C 0.3913(4) 0.5981(3) 0.74008(15) 0.0197(8) Uani 1 1 d . .
H14A H 0.450903 0.558243 0.777213 0.024 Uiso 1 1 calc R U
H14B H 0.297995 0.645742 0.751715 0.024 Uiso 1 1 calc R U
C17 C 0.1790(4) 0.4590(3) 0.67920(14) 0.0170(8) Uani 1 1 d . .
H17 H 0.087924 0.491015 0.695572 0.020 Uiso 1 1 calc R U
C7 C 0.8280(4) 0.9307(4) 0.62894(16) 0.0253(9) Uani 1 1 d . .
H7A H 0.937833 0.919637 0.651262 0.038 Uiso 1 1 calc R U
H7B H 0.794888 1.019914 0.631466 0.038 Uiso 1 1 calc R U
H7C H 0.827128 0.907235 0.586205 0.038 Uiso 1 1 calc R U
C15 C 0.4290(5) 0.4290(4) 0.66306(17) 0.0243(9) Uani 1 1 d . .
H15 H 0.543619 0.435210 0.665381 0.029 Uiso 1 1 calc R U
C16 C 0.3293(5) 0.3504(4) 0.62708(16) 0.0244(9) Uani 1 1 d . .
H16 H 0.362591 0.291042 0.599118 0.029 Uiso 1 1 calc R U
C1 C 0.3656(5) 0.6841(4) 0.46428(17) 0.0289(10) Uani 1 1 d . .
H1 H 0.382518 0.611205 0.440649 0.035 Uiso 1 1 calc R U

loop_
_atom_site_aniso_label
_atom_site_aniso_U_11
_atom_site_aniso_U_22
_atom_site_aniso_U_33
_atom_site_aniso_U_23
_atom_site_aniso_U_13
_atom_site_aniso_U_12
Cu1 0.0133(2) 0.0224(3) 0.0161(2) -0.00332(19) -0.00091(15) -0.0019(2)
Cl1 0.0166(5) 0.0379(6) 0.0183(4) -0.0037(4) 0.0031(3) -0.0041(4)
Cl2 0.0180(5) 0.0339(6) 0.0356(5) -0.0184(4) -0.0030(4) 0.0022(4)
N4 0.0159(16) 0.0203(18) 0.0218(16) -0.0018(13) 0.0033(12) -0.0044(13)
N1 0.0172(16) 0.023(2) 0.0194(15) 0.0005(13) 0.0002(12) 0.0027(13)
N3 0.0148(16) 0.0188(17) 0.0194(15) -0.0027(12) 0.0032(12) -0.0053(13)
C5 0.0150(18) 0.015(2) 0.0125(16) -0.0029(14) -0.0016(13) -0.0018(14)
C8 0.0133(18) 0.017(2) 0.0199(17) -0.0039(15) -0.0012(14) 0.0008(15)
C4 0.021(2) 0.019(2) 0.0189(18) 0.0034(15) -0.0047(15) -0.0054(16)
C13 0.0169(19) 0.024(2) 0.0224(18) 0.0014(16) -0.0015(14) -0.0032(17)
C12 0.0142(17) 0.0157(18) 0.0150(16) -0.0051(14) -0.0006(13) -0.0014(15)
N2 0.0142(16) 0.0241(18) 0.0163(15) 0.0020(13) -0.0013(12) -0.0013(13)
C3 0.0157(18) 0.020(2) 0.0176(18) 0.0052(15) -0.0025(14) 0.0011(15)
C11 0.0179(19) 0.015(2) 0.0118(16) -0.0043(13) 0.0033(13) -0.0027(14)
C9 0.0185(19) 0.0166(19) 0.0118(16) -0.0050(13) -0.0030(13) 0.0006(15)
C2 0.0153(19) 0.038(3) 0.0244(19) -0.0059(17) -0.0009(15) 0.0066(18)
C6 0.0162(18) 0.018(2) 0.0151(17) -0.0041(14) -0.0002(14) -0.0014(15)
C10 0.024(2) 0.022(2) 0.026(2) 0.0031(16) -0.0082(16) -0.0025(17)
C14 0.025(2) 0.019(2) 0.0140(17) -0.0028(14) 0.0014(15) -0.0069(16)
C17 0.0153(18) 0.020(2) 0.0162(17) -0.0013(14) 0.0032(14) -0.0020(15)
C7 0.016(2) 0.029(2) 0.029(2) 0.0062(17) -0.0025(16) -0.0085(17)
C15 0.017(2) 0.024(2) 0.033(2) -0.0055(17) 0.0073(16) -0.0016(17)
C16 0.022(2) 0.025(2) 0.028(2) -0.0108(17) 0.0072(16) -0.0040(17)
C1 0.020(2) 0.041(3) 0.024(2) -0.0113(17) -0.0032(16) 0.0098(18)

loop_
_atom_type_symbol
_atom_type_description
_atom_type_scat_dispersion_real
_atom_type_scat_dispersion_imag
_atom_type_scat_source
C C 0.0033 0.0016 'International Tables Vol C Tables 4.2.6.8 and 6.1.1.4'
H H 0.0000 0.0000 'International Tables Vol C Tables 4.2.6.8 and 6.1.1.4'
N N 0.0061 0.0033 'International Tables Vol C Tables 4.2.6.8 and 6.1.1.4'
Cl Cl 0.1484 0.1585 'International Tables Vol C Tables 4.2.6.8 and 6.1.1.4'
Cu Cu 0.3201 1.2651 'International Tables Vol C Tables 4.2.6.8 and 6.1.1.4'

loop_
_geom_angle_atom_site_label_1
_geom_angle_atom_site_label_2
_geom_angle_atom_site_label_3
_geom_angle
_geom_angle_site_symmetry_1
_geom_angle_site_symmetry_3
N4 Cu1 N1 157.44(12) 3_566 .
N4 Cu1 Cl1 93.01(9) 3_566 .
N1 Cu1 Cl1 92.65(9) . .
N4 Cu1 Cl2 93.54(9) 3_566 .
N1 Cu1 Cl2 92.48(9) . .
Cl1 Cu1 Cl2 149.81(4) . .
C17 N4 C16 105.6(3) . .
C17 N4 Cu1 127.5(2) . 3_566
C16 N4 Cu1 126.9(2) . 3_566
C3 N1 C1 106.5(3) . .
C3 N1 Cu1 126.6(2) . .
C1 N1 Cu1 126.9(2) . .
C17 N3 C15 107.5(3) . .
C17 N3 C14 128.0(3) . .
C15 N3 C14 124.5(3) . .
C12 C5 C6 120.7(3) . .
C12 C5 C4 120.1(3) . .
C6 C5 C4 119.2(3) . .
C9 C8 C6 122.8(3) . .
C9 C8 H8 118.6 . .
C6 C8 H8 118.6 . .
N2 C4 C5 110.4(3) . .
N2 C4 H4A 109.6 . .
C5 C4 H4A 109.6 . .
N2 C4 H4B 109.6 . .
C5 C4 H4B 109.6 . .
H4A C4 H4B 108.1 . .
C12 C13 H13A 109.5 . .
C12 C13 H13B 109.5 . .
H13A C13 H13B 109.5 . .
C12 C13 H13C 109.5 . .
H13A C13 H13C 109.5 . .
H13B C13 H13C 109.5 . .
C5 C12 C11 119.8(3) . .
C5 C12 C13 120.5(3) . .
C11 C12 C13 119.7(3) . .
C3 N2 C2 107.4(3) . .
C3 N2 C4 125.9(3) . .
C2 N2 C4 126.7(3) . .
N1 C3 N2 110.4(3) . .
N1 C3 H3 124.8 . .
N2 C3 H3 124.8 . .
C9 C11 C12 119.8(3) . .
C9 C11 C14 120.4(3) . .
C12 C11 C14 119.6(3) . .
C8 C9 C11 119.0(3) . .
C8 C9 C10 118.8(3) . .
C11 C9 C10 122.1(3) . .
C1 C2 N2 106.4(3) . .
C1 C2 H2 126.8 . .
N2 C2 H2 126.8 . .
C8 C6 C5 117.8(3) . .
C8 C6 C7 119.4(3) . .
C5 C6 C7 122.8(3) . .
C9 C10 H10A 109.5 . .
C9 C10 H10B 109.5 . .
H10A C10 H10B 109.5 . .
C9 C10 H10C 109.5 . .
H10A C10 H10C 109.5 . .
H10B C10 H10C 109.5 . .
N3 C14 C11 110.3(3) . .
N3 C14 H14A 109.6 . .
C11 C14 H14A 109.6 . .
N3 C14 H14B 109.6 . .
C11 C14 H14B 109.6 . .
H14A C14 H14B 108.1 . .
N4 C17 N3 111.0(3) . .
N4 C17 H17 124.5 . .
N3 C17 H17 124.5 . .
C6 C7 H7A 109.5 . .
C6 C7 H7B 109.5 . .
H7A C7 H7B 109.5 . .
C6 C7 H7C 109.5 . .
H7A C7 H7C 109.5 . .
H7B C7 H7C 109.5 . .
C16 C15 N3 106.2(3) . .
C16 C15 H15 126.9 . .
N3 C15 H15 126.9 . .
C15 C16 N4 109.7(3) . .
C15 C16 H16 125.1 . .
N4 C16 H16 125.1 . .
C2 C1 N1 109.3(3) . .
C2 C1 H1 125.4 . .
N1 C1 H1 125.4 . .

loop_
_geom_bond_atom_site_label_1
_geom_bond_atom_site_label_2
_geom_bond_distance
_geom_bond_site_symmetry_2
Cu1 N4 1.974(3) 3_566
Cu1 N1 1.979(3) .
Cu1 Cl1 2.2614(10) .
Cu1 Cl2 2.2687(11) .
N4 C17 1.325(4) .
N4 C16 1.378(5) .
N1 C3 1.323(4) .
N1 C1 1.372(5) .
N3 C17 1.338(4) .
N3 C15 1.373(4) .
N3 C14 1.470(4) .
C5 C12 1.402(5) .
C5 C6 1.414(5) .
C5 C4 1.521(4) .
C8 C9 1.389(5) .
C8 C6 1.391(5) .
C8 H8 0.9500 .
C4 N2 1.475(4) .
C4 H4A 0.9900 .
C4 H4B 0.9900 .
C13 C12 1.514(5) .
C13 H13A 0.9800 .
C13 H13B 0.9800 .
C13 H13C 0.9800 .
C12 C11 1.408(5) .
N2 C3 1.352(4) .
N2 C2 1.372(5) .
C3 H3 0.9500 .
C11 C9 1.406(5) .
C11 C14 1.508(5) .
C9 C10 1.517(5) .
C2 C1 1.357(5) .
C2 H2 0.9500 .
C6 C7 1.516(5) .
C10 H10A 0.9800 .
C10 H10B 0.9800 .
C10 H10C 0.9800 .
C14 H14A 0.9900 .
C14 H14B 0.9900 .
C17 H17 0.9500 .
C7 H7A 0.9800 .
C7 H7B 0.9800 .
C7 H7C 0.9800 .
C15 C16 1.346(5) .
C15 H15 0.9500 .
C16 H16 0.9500 .
C1 H1 0.9500 .

loop_
_geom_hbond_atom_site_label_D
_geom_hbond_atom_site_label_H
_geom_hbond_atom_site_label_A
_geom_hbond_distance_DH
_geom_hbond_distance_HA
_geom_hbond_distance_DA
_geom_hbond_angle_DHA
_geom_hbond_site_symmetry_A
C4 H4A Cl2 0.99 2.84 3.705(4) 146.8 3_576
C3 H3 Cl2 0.95 2.62 3.130(4) 113.8 .
C3 H3 Cl2 0.95 2.66 3.491(4) 146.4 3_576
C14 H14B Cl1 0.99 2.74 3.652(4) 152.7 4_576
C15 H15 Cl1 0.95 2.75 3.590(4) 148.6 3_666
C16 H16 Cl2 0.95 2.67 3.164(4) 113.3 3_566

loop_
_geom_torsion_atom_site_label_1
_geom_torsion_atom_site_label_2
_geom_torsion_atom_site_label_3
_geom_torsion_atom_site_label_4
_geom_torsion
_geom_torsion_site_symmetry_1
C12 C5 C4 N2 -63.1(4) .
C6 C5 C4 N2 114.3(3) .
C6 C5 C12 C11 -4.4(5) .
C4 C5 C12 C11 173.0(3) .
C6 C5 C12 C13 177.3(3) .
C4 C5 C12 C13 -5.3(5) .
C5 C4 N2 C3 125.1(4) .
C5 C4 N2 C2 -51.6(5) .
C1 N1 C3 N2 0.9(4) .
Cu1 N1 C3 N2 -178.6(2) .
C2 N2 C3 N1 -1.0(4) .
C4 N2 C3 N1 -178.2(3) .
C5 C12 C11 C9 1.6(5) .
C13 C12 C11 C9 180.0(3) .
C5 C12 C11 C14 -173.4(3) .
C13 C12 C11 C14 5.0(5) .
C6 C8 C9 C11 -3.1(5) .
C6 C8 C9 C10 175.3(3) .
C12 C11 C9 C8 2.0(5) .
C14 C11 C9 C8 177.0(3) .
C12 C11 C9 C10 -176.3(3) .
C14 C11 C9 C10 -1.3(5) .
C3 N2 C2 C1 0.7(4) .
C4 N2 C2 C1 177.8(3) .
C9 C8 C6 C5 0.4(5) .
C9 C8 C6 C7 -180.0(3) .
C12 C5 C6 C8 3.4(5) .
C4 C5 C6 C8 -174.0(3) .
C12 C5 C6 C7 -176.3(3) .
C4 C5 C6 C7 6.3(5) .
C17 N3 C14 C11 -131.2(4) .
C15 N3 C14 C11 48.3(5) .
C9 C11 C14 N3 -105.7(4) .
C12 C11 C14 N3 69.2(4) .
C16 N4 C17 N3 0.8(4) .
Cu1 N4 C17 N3 178.7(2) 3_566
C15 N3 C17 N4 -1.0(4) .
C14 N3 C17 N4 178.6(3) .
C17 N3 C15 C16 0.7(4) .
C14 N3 C15 C16 -178.8(3) .
N3 C15 C16 N4 -0.3(4) .
C17 N4 C16 C15 -0.3(4) .
Cu1 N4 C16 C15 -178.3(3) 3_566
N2 C2 C1 N1 -0.1(5) .
C3 N1 C1 C2 -0.5(4) .
Cu1 N1 C1 C2 179.0(3) .
